data_4021281
loop_
_publ_author_name
'A. Franco Bella'
'Alexandra M. Z. Slawin'
'John C. Walton'

_publ_section_title
;
 Approach to 3-Aminoindolin-2-ones via Oxime Ether
 Functionalized Carbamoylcyclohexadienes
;
_journal_name_full 'Journal of Organic Chemistry'
_journal_page_first 5926
_journal_page_last 5933
_journal_paper_doi 10.1021/jo049617f
_journal_volume 69
_journal_year 2004
_chemical_formula_moiety 'C42 H38 N2 O2'
_chemical_formula_sum 'C42 H38 N2 O2'
_chemical_formula_weight 602.74
_space_group_IT_number 2
_symmetry_cell_setting triclinic
_symmetry_space_group_name_Hall '-P 1'
_symmetry_space_group_name_H-M 'P -1'
_cell_angle_alpha 84.841(3)
_cell_angle_beta 83.997(3)
_cell_angle_gamma 72.819(3)
_cell_formula_units_Z 2
_cell_length_a 8.4178(15)
_cell_length_b 12.781(2)
_cell_length_c 16.416(3)
_cell_measurement_temperature 125(2)
_cell_volume 1674.9(5)
_diffrn_ambient_temperature 125(2)
_exptl_crystal_density_diffrn 1.195
_cod_depositor_comments
;
The following automatic conversions were performed:
'_symmetry_cell_setting' value 'Triclinic' changed to 'triclinic'
according to '/home/saulius/struct/CIF-dictionaries/cif_core.dic'
dictionary named 'cif_core.dic' version 2.4.1 from 2010-06-29.

Automatic conversion script
Id: cif_fix_enum 1527 2010-12-29 10:47:43Z saulius 
;
_cod_database_code 4021281

loop_
_symmetry_equiv_pos_as_xyz
'x, y, z'
'-x, -y, -z'

loop_
_atom_site_label
_atom_site_type_symbol
_atom_site_fract_x
_atom_site_fract_y
_atom_site_fract_z
_atom_site_U_iso_or_equiv
_atom_site_adp_type
_atom_site_occupancy
_atom_site_symmetry_multiplicity
_atom_site_calc_flag
_atom_site_refinement_flags
_atom_site_disorder_assembly
_atom_site_disorder_group
C1 C 0.1083(3) 0.0402(2) 0.78976(16) 0.0393(6) Uani 1 1 d . . .
C2 C -0.0529(3) 0.09766(19) 0.75220(14) 0.0326(5) Uani 1 1 d . . .
H2A H -0.0493 0.1472 0.7057 0.039 Uiso 1 1 calc R . .
C3 C -0.1990(3) 0.0837(2) 0.77967(16) 0.0382(6) Uani 1 1 d . . .
H3A H -0.2917 0.1175 0.7485 0.046 Uiso 1 1 calc R . .
C4 C -0.2266(4) 0.0185(3) 0.85626(19) 0.0535(7) Uani 1 1 d . . .
H4A H -0.3091 0.0668 0.8944 0.064 Uiso 1 1 calc R . .
H4B H -0.2740 -0.0397 0.8432 0.064 Uiso 1 1 calc R . .
C5 C -0.0721(4) -0.0327(2) 0.89752(18) 0.0529(7) Uani 1 1 d . . .
H5A H -0.0799 -0.0756 0.9473 0.063 Uiso 1 1 calc R . .
C6 C 0.0754(4) -0.0230(2) 0.86995(18) 0.0515(7) Uani 1 1 d . . .
H6A H 0.1669 -0.0572 0.9018 0.062 Uiso 1 1 calc R . .
C7 C 0.2202(3) 0.1110(2) 0.80852(19) 0.0467(7) Uani 1 1 d . . .
O7 O 0.3697(3) 0.0677(2) 0.8116(2) 0.0895(10) Uani 1 1 d . . .
N7 N 0.1537(2) 0.22007(16) 0.82148(11) 0.0305(4) Uani 1 1 d . . .
C8 C -0.0211(3) 0.27746(17) 0.83152(13) 0.0262(5) Uani 1 1 d . . .
C9 C -0.0921(3) 0.36235(17) 0.77475(13) 0.0257(5) Uani 1 1 d . . .
C10 C -0.2619(3) 0.41706(18) 0.78719(14) 0.0299(5) Uani 1 1 d . . .
H10A H -0.3121 0.4743 0.7487 0.036 Uiso 1 1 calc R . .
C11 C -0.3587(3) 0.38960(19) 0.85453(14) 0.0332(5) Uani 1 1 d . . .
H11A H -0.4747 0.4265 0.8614 0.040 Uiso 1 1 calc R . .
C12 C -0.2855(3) 0.30835(19) 0.91159(14) 0.0329(5) Uani 1 1 d . . .
H12A H -0.3510 0.2900 0.9583 0.039 Uiso 1 1 calc R . .
C13 C -0.1173(3) 0.25357(18) 0.90109(13) 0.0297(5) Uani 1 1 d . . .
H13A H -0.0669 0.1994 0.9415 0.036 Uiso 1 1 calc R . .
C14 C 0.0080(3) 0.39855(18) 0.70285(13) 0.0272(5) Uani 1 1 d . . .
N14 N -0.0133(2) 0.50233(15) 0.69721(11) 0.0296(4) Uani 1 1 d . . .
O14 O 0.0813(2) 0.53226(12) 0.62722(9) 0.0309(4) Uani 1 1 d . . .
C15 C 0.0706(3) 0.64823(17) 0.62727(13) 0.0281(5) Uani 1 1 d . . .
C16 C -0.1105(3) 0.71758(19) 0.62222(13) 0.0292(5) Uani 1 1 d . . .
C17 C -0.1748(3) 0.8200(2) 0.65431(16) 0.0385(6) Uani 1 1 d . . .
H17A H -0.1090 0.8458 0.6869 0.046 Uiso 1 1 calc R . .
C18 C -0.3349(3) 0.8854(2) 0.63928(18) 0.0488(7) Uani 1 1 d . . .
H18A H -0.3782 0.9548 0.6622 0.059 Uiso 1 1 calc R . .
C19 C -0.4311(3) 0.8489(3) 0.59083(18) 0.0516(7) Uani 1 1 d . . .
H19A H -0.5392 0.8941 0.5794 0.062 Uiso 1 1 calc R . .
C20 C -0.3690(3) 0.7470(3) 0.55937(16) 0.0449(7) Uani 1 1 d . . .
H20A H -0.4349 0.7217 0.5266 0.054 Uiso 1 1 calc R . .
C21 C -0.2116(3) 0.6818(2) 0.57526(14) 0.0354(6) Uani 1 1 d . . .
H21A H -0.1710 0.6112 0.5539 0.042 Uiso 1 1 calc R . .
C22 C 0.1689(3) 0.66971(18) 0.54624(13) 0.0271(5) Uani 1 1 d . . .
C23 C 0.2684(3) 0.58473(19) 0.50036(13) 0.0308(5) Uani 1 1 d . . .
H23A H 0.2775 0.5109 0.5193 0.037 Uiso 1 1 calc R . .
C24 C 0.3549(3) 0.6066(2) 0.42696(14) 0.0370(6) Uani 1 1 d . . .
H24A H 0.4220 0.5476 0.3960 0.044 Uiso 1 1 calc R . .
C25 C 0.3440(3) 0.7131(2) 0.39893(14) 0.0385(6) Uani 1 1 d . . .
H25A H 0.4024 0.7278 0.3485 0.046 Uiso 1 1 calc R . .
C26 C 0.2470(3) 0.7990(2) 0.44480(15) 0.0374(6) Uani 1 1 d . . .
H26A H 0.2405 0.8727 0.4264 0.045 Uiso 1 1 calc R . .
C27 C 0.1596(3) 0.77704(19) 0.51751(14) 0.0329(5) Uani 1 1 d . . .
H27A H 0.0924 0.8362 0.5482 0.040 Uiso 1 1 calc R . .
C28 C 0.1539(3) 0.66393(17) 0.70197(13) 0.0269(5) Uani 1 1 d . . .
C29 C 0.0673(3) 0.6731(2) 0.77977(14) 0.0355(6) Uani 1 1 d . . .
H29A H -0.0470 0.6752 0.7856 0.043 Uiso 1 1 calc R . .
C30 C 0.1462(4) 0.6791(2) 0.84818(15) 0.0403(6) Uani 1 1 d . . .
H30A H 0.0858 0.6850 0.9006 0.048 Uiso 1 1 calc R . .
C31 C 0.3118(4) 0.6766(2) 0.84095(15) 0.0411(6) Uani 1 1 d . . .
H31A H 0.3656 0.6804 0.8882 0.049 Uiso 1 1 calc R . .
C32 C 0.3994(3) 0.6685(2) 0.76437(16) 0.0389(6) Uani 1 1 d . . .
H32A H 0.5134 0.6671 0.7589 0.047 Uiso 1 1 calc R . .
C33 C 0.3203(3) 0.66235(18) 0.69564(14) 0.0312(5) Uani 1 1 d . . .
H33A H 0.3811 0.6570 0.6433 0.037 Uiso 1 1 calc R . .
C34 C 0.2160(4) -0.0417(2) 0.7278(2) 0.0562(8) Uani 1 1 d . . .
H34A H 0.1572 -0.0946 0.7182 0.084 Uiso 1 1 calc R . .
H34B H 0.3228 -0.0807 0.7500 0.084 Uiso 1 1 calc R . .
H34C H 0.2363 -0.0016 0.6759 0.084 Uiso 1 1 calc R . .
C35 C 0.2695(3) 0.2824(2) 0.83711(15) 0.0354(6) Uani 1 1 d . . .
H35A H 0.2342 0.3561 0.8085 0.042 Uiso 1 1 calc R . .
H35B H 0.3829 0.2444 0.8135 0.042 Uiso 1 1 calc R . .
C36 C 0.2766(3) 0.2954(2) 0.92646(15) 0.0349(6) Uani 1 1 d . . .
C37 C 0.3479(4) 0.2072(3) 0.97827(19) 0.0586(9) Uani 1 1 d . . .
H37A H 0.3901 0.1354 0.9592 0.070 Uiso 1 1 calc R . .
C38 C 0.3565(6) 0.2274(5) 1.0630(3) 0.1011(19) Uani 1 1 d . . .
H38A H 0.4042 0.1699 1.1018 0.121 Uiso 1 1 calc R . .
C39 C 0.2891(7) 0.3394(7) 1.0853(3) 0.109(2) Uani 1 1 d . . .
H39A H 0.2956 0.3558 1.1399 0.131 Uiso 1 1 calc R . .
C40 C 0.2209(6) 0.4177(6) 1.0347(4) 0.111(2) Uani 1 1 d . . .
H40A H 0.1749 0.4899 1.0527 0.134 Uiso 1 1 calc R . .
C41 C 0.2138(4) 0.3986(3) 0.9567(2) 0.0648(10) Uani 1 1 d . . .
H41A H 0.1633 0.4586 0.9204 0.078 Uiso 1 1 calc R . .
C42 C 0.1148(3) 0.32112(19) 0.64240(14) 0.0346(5) Uani 1 1 d . . .
H42A H 0.0640 0.3352 0.5899 0.052 Uiso 1 1 calc R . .
H42B H 0.1243 0.2454 0.6633 0.052 Uiso 1 1 calc R . .
H42C H 0.2260 0.3320 0.6343 0.052 Uiso 1 1 calc R . .

loop_
_atom_site_aniso_label
_atom_site_aniso_U_11
_atom_site_aniso_U_22
_atom_site_aniso_U_33
_atom_site_aniso_U_23
_atom_site_aniso_U_13
_atom_site_aniso_U_12
C1 0.0332(14) 0.0339(13) 0.0507(15) -0.0140(11) -0.0074(11) -0.0051(11)
C2 0.0385(14) 0.0284(12) 0.0335(12) -0.0053(9) -0.0082(10) -0.0110(10)
C3 0.0382(14) 0.0288(12) 0.0498(15) -0.0012(10) -0.0145(11) -0.0097(11)
C4 0.0523(18) 0.0507(17) 0.0600(18) 0.0108(14) -0.0065(14) -0.0226(14)
C5 0.063(2) 0.0445(16) 0.0476(16) 0.0106(13) -0.0109(14) -0.0124(14)
C6 0.0536(19) 0.0393(15) 0.0558(17) -0.0007(12) -0.0239(14) 0.0016(13)
C7 0.0298(15) 0.0475(16) 0.0631(18) -0.0240(13) -0.0080(12) -0.0043(12)
O7 0.0292(12) 0.0730(16) 0.168(3) -0.0679(18) -0.0233(14) 0.0050(11)
N7 0.0274(10) 0.0343(10) 0.0323(10) -0.0054(8) -0.0030(8) -0.0114(8)
C8 0.0283(12) 0.0265(11) 0.0269(11) -0.0056(8) -0.0018(9) -0.0117(9)
C9 0.0326(12) 0.0234(10) 0.0252(11) -0.0066(8) 0.0005(9) -0.0137(9)
C10 0.0349(13) 0.0252(11) 0.0310(12) -0.0036(9) -0.0042(9) -0.0095(10)
C11 0.0286(12) 0.0349(13) 0.0381(13) -0.0095(10) 0.0029(10) -0.0123(10)
C12 0.0356(14) 0.0370(13) 0.0299(12) -0.0065(9) 0.0057(9) -0.0179(11)
C13 0.0373(13) 0.0302(12) 0.0245(11) -0.0018(9) -0.0038(9) -0.0137(10)
C14 0.0328(12) 0.0286(11) 0.0232(11) -0.0031(8) -0.0008(9) -0.0133(10)
N14 0.0390(11) 0.0296(10) 0.0229(9) -0.0011(7) 0.0034(8) -0.0164(9)
O14 0.0431(10) 0.0265(8) 0.0263(8) -0.0036(6) 0.0059(7) -0.0173(7)
C15 0.0348(13) 0.0248(11) 0.0270(11) -0.0029(8) 0.0009(9) -0.0133(10)
C16 0.0321(13) 0.0337(12) 0.0242(11) -0.0009(9) 0.0019(9) -0.0150(10)
C17 0.0307(13) 0.0403(14) 0.0466(15) -0.0110(11) 0.0003(10) -0.0122(11)
C18 0.0335(15) 0.0497(16) 0.0597(18) -0.0132(13) 0.0018(12) -0.0059(12)
C19 0.0257(14) 0.073(2) 0.0516(17) -0.0101(14) -0.0029(11) -0.0055(13)
C20 0.0318(14) 0.0708(19) 0.0361(14) -0.0126(13) 0.0029(10) -0.0203(13)
C21 0.0360(14) 0.0476(14) 0.0272(12) -0.0075(10) 0.0032(10) -0.0197(12)
C22 0.0261(12) 0.0313(12) 0.0267(11) -0.0022(9) -0.0037(9) -0.0118(9)
C23 0.0323(13) 0.0344(12) 0.0269(11) -0.0015(9) -0.0034(9) -0.0111(10)
C24 0.0331(13) 0.0466(14) 0.0291(12) -0.0047(10) -0.0019(10) -0.0078(11)
C25 0.0312(13) 0.0568(16) 0.0264(12) 0.0072(11) -0.0011(9) -0.0141(12)
C26 0.0383(14) 0.0373(13) 0.0365(13) 0.0126(10) -0.0042(10) -0.0146(11)
C27 0.0303(13) 0.0320(12) 0.0352(12) 0.0012(10) -0.0014(9) -0.0084(10)
C28 0.0336(12) 0.0203(10) 0.0271(11) -0.0007(8) -0.0024(9) -0.0084(9)
C29 0.0424(14) 0.0376(13) 0.0309(12) -0.0045(10) 0.0008(10) -0.0188(11)
C30 0.0569(17) 0.0387(14) 0.0280(12) -0.0047(10) 0.0003(11) -0.0185(12)
C31 0.0536(17) 0.0368(13) 0.0327(13) -0.0036(10) -0.0124(11) -0.0092(12)
C32 0.0346(14) 0.0363(13) 0.0425(14) -0.0055(10) -0.0118(11) -0.0015(11)
C33 0.0323(13) 0.0272(11) 0.0309(12) -0.0043(9) -0.0030(9) -0.0027(10)
C34 0.0458(17) 0.0443(16) 0.080(2) -0.0304(15) 0.0019(15) -0.0098(13)
C35 0.0289(13) 0.0422(14) 0.0392(13) -0.0024(10) -0.0040(10) -0.0165(11)
C36 0.0275(13) 0.0477(14) 0.0370(13) -0.0088(11) 0.0020(10) -0.0224(11)
C37 0.0554(19) 0.081(2) 0.0556(18) 0.0221(16) -0.0204(14) -0.0474(18)
C38 0.082(3) 0.186(5) 0.072(3) 0.067(3) -0.037(2) -0.107(4)
C39 0.081(3) 0.232(8) 0.065(3) -0.064(4) 0.021(2) -0.114(5)
C40 0.064(3) 0.193(6) 0.107(4) -0.105(4) 0.021(3) -0.064(3)
C41 0.0387(17) 0.079(2) 0.089(2) -0.0483(19) 0.0099(15) -0.0289(16)
C42 0.0426(14) 0.0323(12) 0.0300(12) -0.0055(9) 0.0064(10) -0.0146(11)

loop_
_geom_bond_atom_site_label_1
_geom_bond_atom_site_label_2
_geom_bond_distance
_geom_bond_site_symmetry_2
_geom_bond_publ_flag
C1 C2 1.505(3) . ?
C1 C6 1.525(4) . ?
C1 C34 1.545(4) . ?
C1 C7 1.555(4) . ?
C2 C3 1.322(4) . ?
C2 H2A 0.9500 . ?
C3 C4 1.482(4) . ?
C3 H3A 0.9500 . ?
C4 C5 1.476(4) . ?
C4 H4A 0.9900 . ?
C4 H4B 0.9900 . ?
C5 C6 1.313(4) . ?
C5 H5A 0.9500 . ?
C6 H6A 0.9500 . ?
C7 O7 1.220(3) . ?
C7 N7 1.367(3) . ?
N7 C8 1.437(3) . ?
N7 C35 1.483(3) . ?
C8 C13 1.394(3) . ?
C8 C9 1.398(3) . ?
C9 C10 1.396(3) . ?
C9 C14 1.497(3) . ?
C10 C11 1.386(3) . ?
C10 H10A 0.9500 . ?
C11 C12 1.380(3) . ?
C11 H11A 0.9500 . ?
C12 C13 1.382(3) . ?
C12 H12A 0.9500 . ?
C13 H13A 0.9500 . ?
C14 N14 1.281(3) . ?
C14 C42 1.495(3) . ?
N14 O14 1.418(2) . ?
O14 C15 1.458(3) . ?
C15 C16 1.527(3) . ?
C15 C28 1.530(3) . ?
C15 C22 1.538(3) . ?
C16 C17 1.389(3) . ?
C16 C21 1.399(3) . ?
C17 C18 1.393(4) . ?
C17 H17A 0.9500 . ?
C18 C19 1.389(4) . ?
C18 H18A 0.9500 . ?
C19 C20 1.378(4) . ?
C19 H19A 0.9500 . ?
C20 C21 1.378(4) . ?
C20 H20A 0.9500 . ?
C21 H21A 0.9500 . ?
C22 C23 1.388(3) . ?
C22 C27 1.392(3) . ?
C23 C24 1.392(3) . ?
C23 H23A 0.9500 . ?
C24 C25 1.377(4) . ?
C24 H24A 0.9500 . ?
C25 C26 1.389(4) . ?
C25 H25A 0.9500 . ?
C26 C27 1.387(3) . ?
C26 H26A 0.9500 . ?
C27 H27A 0.9500 . ?
C28 C33 1.388(3) . ?
C28 C29 1.399(3) . ?
C29 C30 1.382(4) . ?
C29 H29A 0.9500 . ?
C30 C31 1.378(4) . ?
C30 H30A 0.9500 . ?
C31 C32 1.385(4) . ?
C31 H31A 0.9500 . ?
C32 C33 1.388(3) . ?
C32 H32A 0.9500 . ?
C33 H33A 0.9500 . ?
C34 H34A 0.9800 . ?
C34 H34B 0.9800 . ?
C34 H34C 0.9800 . ?
C35 C36 1.500(3) . ?
C35 H35A 0.9900 . ?
C35 H35B 0.9900 . ?
C36 C37 1.374(4) . ?
C36 C41 1.385(4) . ?
C37 C38 1.451(6) . ?
C37 H37A 0.9500 . ?
C38 C39 1.440(8) . ?
C38 H38A 0.9500 . ?
C39 C40 1.277(8) . ?
C39 H39A 0.9500 . ?
C40 C41 1.335(6) . ?
C40 H40A 0.9500 . ?
C41 H41A 0.9500 . ?
C42 H42A 0.9800 . ?
C42 H42B 0.9800 . ?
C42 H42C 0.9800 . ?

loop_
_cod_related_entry_id
_cod_related_entry_database
_cod_related_entry_code
1 ChemSpider 9332831
